data_2019952
loop_
_publ_author_name
'Shivaprakash, Shivanna'
'Reddy, G. Chandrasekara'
'Jasinski, Jerry P.'
'Millikan, Sean P.'
'Duff, Courtney E.'
'Glidewell, Christopher'

_publ_section_title
;
 A sterically congested <i>cis</i>-stilbene and its phosphonium salt
 precursor
;
_journal_coeditor_code FA3369
_journal_issue 6
_journal_name_full 'Acta Crystallographica Section C'
_journal_page_first
;
;
_journal_paper_doi 10.1107/S2053229615009110
_journal_volume 71
_journal_year 2015
_chemical_formula_iupac 'C28 H28 O3 P + , Cl -, H2 O'
_chemical_formula_moiety 'C28 H28 O3 P +, Cl -, H2 O'
_chemical_formula_sum 'C28 H30 Cl O4 P'
_chemical_formula_weight 496.94
_chemical_name_systematic
;
Triphenyl(3,4,5-trimethoxybenzyl)phosphonium chloride monohydrate
;
_space_group_crystal_system monoclinic
_space_group_IT_number 14
_space_group_name_Hall '-P 2ybc'
_space_group_name_H-M_alt 'P 1 21/c 1'
_symmetry_space_group_name_Hall '-P 2ybc'
_symmetry_space_group_name_H-M 'P 1 21/c 1'
_atom_sites_solution_hydrogens mixed
_audit_creation_method SHELXL-2014
_cell_angle_alpha 90
_cell_angle_beta 104.872(3)
_cell_angle_gamma 90
_cell_formula_units_Z 4
_cell_length_a 14.5660(4)
_cell_length_b 15.8567(3)
_cell_length_c 11.0472(3)
_cell_measurement_reflns_used 4719
_cell_measurement_temperature 173(2)
_cell_measurement_theta_max 71.363
_cell_measurement_theta_min 3.139
_cell_volume 2466.08(11)
_computing_cell_refinement
;
CrysAlis PRO (Agilent, 2014)
;
_computing_data_collection
;
CrysAlis PRO (Agilent, 2014)
;
_computing_data_reduction
;
CrysAlis RED (Agilent, 2014)
;
_computing_molecular_graphics
;
PLATON (Spek, 2009)
;
_computing_publication_material
;
SHELXL2014 (Sheldrick, 2015) and PLATON (Spek, 2009)
;
_computing_structure_refinement
;
SHELXL2014 (Sheldrick, 2015)
;
_computing_structure_solution
;
SHELXS97 (Sheldrick, 2008)
;
_diffrn_ambient_temperature 173(2)
_diffrn_measured_fraction_theta_full 1.000
_diffrn_measured_fraction_theta_max 0.983
_diffrn_measurement_device_type 'Agilent Eos Gemini'
_diffrn_measurement_method \w
_diffrn_radiation_type CuK\a
_diffrn_radiation_wavelength 1.54184
_diffrn_reflns_av_R_equivalents 0.0331
_diffrn_reflns_limit_h_max 17
_diffrn_reflns_limit_h_min -17
_diffrn_reflns_limit_k_max 12
_diffrn_reflns_limit_k_min -19
_diffrn_reflns_limit_l_max 13
_diffrn_reflns_limit_l_min -11
_diffrn_reflns_number 9522
_diffrn_reflns_theta_full 67.684
_diffrn_reflns_theta_max 71.363
_diffrn_reflns_theta_min 3.139
_diffrn_standards_decay_% 0
_diffrn_standards_interval_count 0
_diffrn_standards_interval_time 0
_diffrn_standards_number 0
_exptl_absorpt_coefficient_mu 2.250
_exptl_absorpt_correction_T_max 0.570
_exptl_absorpt_correction_T_min 0.338
_exptl_absorpt_correction_type multi-scan
_exptl_absorpt_process_details
;
(CrysAlis PRO; Agilent, 2014)
;
_exptl_crystal_colour pink
_exptl_crystal_density_diffrn 1.339
_exptl_crystal_description block
_exptl_crystal_F_000 1048
_exptl_crystal_size_max 0.400
_exptl_crystal_size_mid 0.310
_exptl_crystal_size_min 0.250
_refine_diff_density_max 0.557
_refine_diff_density_min -0.311
_refine_ls_extinction_method none
_refine_ls_goodness_of_fit_ref 1.037
_refine_ls_hydrogen_treatment constr
_refine_ls_matrix_type full
_refine_ls_number_parameters 310
_refine_ls_number_reflns 4719
_refine_ls_number_restraints 0
_refine_ls_restrained_S_all 1.037
_refine_ls_R_factor_all 0.0477
_refine_ls_R_factor_gt 0.0427
_refine_ls_shift/su_max 0.001
_refine_ls_shift/su_mean 0.000
_refine_ls_structure_factor_coef Fsqd
_refine_ls_weighting_details 'w = 1/[\s^2^(Fo^2^)+(0.0655P)^2^+0.9657P] where P=(Fo^2^+2Fc^2^)/3'
_refine_ls_weighting_scheme calc
_refine_ls_wR_factor_gt 0.1122
_refine_ls_wR_factor_ref 0.1166
_reflns_number_gt 4209
_reflns_number_total 4719
_reflns_threshold_expression I>2\s(I)
_cod_data_source_file fa3369sup1.cif
_cod_data_source_block I
_cod_database_code 2019952
_shelx_space_group_comment
;
The symmetry employed for this shelxl refinement is uniquely defined
by the following loop, which should always be used as a source of
symmetry information in preference to the above space-group names.
They are only intended as comments.
;
_shelx_estimated_absorpt_t_min 0.466
_shelx_estimated_absorpt_t_max 0.603
_shelxl_version_number 2.014

loop_
_space_group_symop_operation_xyz
'x, y, z'
'-x, y+1/2, -z+1/2'
'-x, -y, -z'
'x, -y-1/2, z-1/2'

loop_
_atom_site_type_symbol
_atom_site_label
_atom_site_fract_x
_atom_site_fract_y
_atom_site_fract_z
_atom_site_U_iso_or_equiv
_atom_site_adp_type
_atom_site_calc_flag
_atom_site_occupancy
P P1 0.29050(3) 0.38423(3) 0.59848(4) 0.01596(12) Uani d 1
C C7 0.19422(12) 0.45803(11) 0.59314(16) 0.0195(3) Uani d 1
H H7A 0.1703 0.4499 0.6685 0.023 Uiso calc 1
H H7B 0.2192 0.5162 0.5955 0.023 Uiso calc 1
C C1 0.11271(12) 0.44805(11) 0.47800(16) 0.0196(3) Uani d 1
C C2 0.03977(12) 0.39217(11) 0.47886(16) 0.0202(3) Uani d 1
C C3 -0.03768(12) 0.38402(12) 0.37375(17) 0.0227(4) Uani d 1
H H3 -0.0880 0.3462 0.3751 0.027 Uiso calc 1
C C4 -0.04009(13) 0.43175(13) 0.26794(17) 0.0247(4) Uani d 1
C C5 0.03427(13) 0.48777(12) 0.26544(17) 0.0249(4) Uani d 1
C C6 0.10916(12) 0.49630(11) 0.37115(17) 0.0220(4) Uani d 1
H H6 0.1586 0.5354 0.3710 0.026 Uiso calc 1
O O2 0.04801(9) 0.34810(9) 0.58800(12) 0.0250(3) Uani d 1
C C211 -0.01722(15) 0.28096(14) 0.5863(2) 0.0335(5) Uani d 1
H H21A -0.0143 0.2412 0.5194 0.050 Uiso calc 1
H H21B -0.0817 0.3038 0.5711 0.050 Uiso calc 1
H H21C -0.0005 0.2517 0.6671 0.050 Uiso calc 1
O O4 -0.11330(10) 0.43079(11) 0.16142(13) 0.0356(3) Uani d 1
C C411 -0.18810(15) 0.37152(15) 0.1551(2) 0.0346(5) Uani d 1
H H41A -0.2196 0.3836 0.2216 0.052 Uiso calc 1
H H41B -0.1618 0.3143 0.1660 0.052 Uiso calc 1
H H41C -0.2343 0.3759 0.0734 0.052 Uiso calc 1
O O5 0.02547(10) 0.53155(10) 0.15638(13) 0.0358(4) Uani d 1
C C511 0.10087(17) 0.58634(15) 0.1496(2) 0.0374(5) Uani d 1
H H51A 0.1609 0.5550 0.1703 0.056 Uiso calc 1
H H51B 0.1045 0.6328 0.2092 0.056 Uiso calc 1
H H51C 0.0894 0.6092 0.0646 0.056 Uiso calc 1
C C11 0.35395(12) 0.41233(11) 0.48458(15) 0.0191(3) Uani d 1
C C12 0.35342(12) 0.49557(11) 0.44333(17) 0.0215(4) Uani d 1
H H12 0.3180 0.5374 0.4732 0.026 Uiso calc 1
C C13 0.40520(13) 0.51680(12) 0.35813(18) 0.0252(4) Uani d 1
H H13 0.4032 0.5729 0.3272 0.030 Uiso calc 1
C C14 0.45964(13) 0.45657(13) 0.31817(17) 0.0263(4) Uani d 1
H H14 0.4950 0.4716 0.2601 0.032 Uiso calc 1
C C15 0.46292(13) 0.37421(12) 0.36246(18) 0.0261(4) Uani d 1
H H15 0.5020 0.3336 0.3368 0.031 Uiso calc 1
C C16 0.40888(12) 0.35148(12) 0.44433(17) 0.0219(4) Uani d 1
H H16 0.4093 0.2949 0.4727 0.026 Uiso calc 1
C C21 0.36953(12) 0.38576(11) 0.75326(16) 0.0189(3) Uani d 1
C C22 0.34202(13) 0.42230(13) 0.85333(18) 0.0270(4) Uani d 1
H H22 0.2821 0.4494 0.8400 0.032 Uiso calc 1
C C23 0.40302(15) 0.41875(15) 0.97277(19) 0.0339(5) Uani d 1
H H23 0.3846 0.4434 1.0413 0.041 Uiso calc 1
C C24 0.49029(15) 0.37959(14) 0.99246(19) 0.0320(4) Uani d 1
H H24 0.5313 0.3770 1.0745 0.038 Uiso calc 1
C C25 0.51838(13) 0.34412(13) 0.89312(18) 0.0271(4) Uani d 1
H H25 0.5789 0.3180 0.9070 0.033 Uiso calc 1
C C26 0.45825(12) 0.34671(11) 0.77333(17) 0.0223(4) Uani d 1
H H26 0.4773 0.3221 0.7052 0.027 Uiso calc 1
C C31 0.24490(12) 0.27924(10) 0.56497(16) 0.0178(3) Uani d 1
C C32 0.19173(12) 0.25865(12) 0.44395(16) 0.0211(4) Uani d 1
H H32 0.1837 0.2987 0.3782 0.025 Uiso calc 1
C C33 0.15094(13) 0.17956(12) 0.42086(17) 0.0253(4) Uani d 1
H H33 0.1149 0.1655 0.3388 0.030 Uiso calc 1
C C34 0.16222(14) 0.12040(12) 0.5165(2) 0.0283(4) Uani d 1
H H34 0.1334 0.0664 0.5002 0.034 Uiso calc 1
C C35 0.21587(14) 0.14078(13) 0.63610(18) 0.0273(4) Uani d 1
H H35 0.2243 0.1004 0.7015 0.033 Uiso calc 1
C C36 0.25721(12) 0.21989(12) 0.66038(16) 0.0224(4) Uani d 1
H H36 0.2939 0.2335 0.7423 0.027 Uiso calc 1
O O1W 0.62816(13) 0.26774(13) 0.66686(17) 0.0509(5) Uani d 1
H H111 0.6715 0.2749 0.6248 0.076 Uiso d 1
H H112 0.6670 0.2485 0.7474 0.076 Uiso d 1
Cl Cl1 0.72871(3) 0.31459(3) 0.43891(5) 0.03452(15) Uani d 1

loop_
_atom_site_aniso_label
_atom_site_aniso_U_11
_atom_site_aniso_U_22
_atom_site_aniso_U_33
_atom_site_aniso_U_12
_atom_site_aniso_U_13
_atom_site_aniso_U_23
P1 0.0146(2) 0.0171(2) 0.0155(2) -0.00040(14) 0.00259(15) 0.00018(15)
C7 0.0173(8) 0.0202(8) 0.0206(8) 0.0022(6) 0.0042(6) -0.0004(6)
C1 0.0170(8) 0.0201(8) 0.0213(8) 0.0045(6) 0.0039(6) -0.0004(7)
C2 0.0191(8) 0.0220(8) 0.0195(8) 0.0048(6) 0.0048(7) 0.0005(6)
C3 0.0176(8) 0.0250(9) 0.0251(9) 0.0004(6) 0.0050(7) -0.0029(7)
C4 0.0198(8) 0.0316(10) 0.0201(8) 0.0049(7) 0.0003(7) -0.0019(7)
C5 0.0239(9) 0.0294(9) 0.0211(9) 0.0063(7) 0.0054(7) 0.0042(7)
C6 0.0186(8) 0.0217(9) 0.0256(9) 0.0035(6) 0.0055(7) 0.0026(7)
O2 0.0215(6) 0.0289(7) 0.0233(6) -0.0025(5) 0.0034(5) 0.0039(5)
C211 0.0282(10) 0.0370(11) 0.0340(11) -0.0085(8) 0.0057(8) 0.0085(9)
O4 0.0262(7) 0.0525(9) 0.0225(7) -0.0040(6) -0.0042(5) 0.0047(6)
C411 0.0251(9) 0.0453(12) 0.0288(10) -0.0018(9) -0.0015(8) -0.0072(9)
O5 0.0313(7) 0.0495(9) 0.0243(7) 0.0014(6) 0.0026(6) 0.0146(6)
C511 0.0430(12) 0.0365(11) 0.0341(11) 0.0039(9) 0.0122(9) 0.0121(9)
C11 0.0163(7) 0.0233(9) 0.0170(8) -0.0021(6) 0.0030(6) -0.0001(6)
C12 0.0185(8) 0.0218(9) 0.0226(8) -0.0011(6) 0.0021(7) -0.0004(7)
C13 0.0234(8) 0.0255(9) 0.0246(9) -0.0054(7) 0.0024(7) 0.0045(7)
C14 0.0231(9) 0.0348(10) 0.0219(9) -0.0094(7) 0.0076(7) -0.0031(7)
C15 0.0230(9) 0.0299(10) 0.0267(9) -0.0034(7) 0.0088(7) -0.0080(8)
C16 0.0217(8) 0.0210(8) 0.0222(8) -0.0022(7) 0.0045(7) -0.0021(7)
C21 0.0183(8) 0.0197(8) 0.0171(8) -0.0042(6) 0.0016(6) 0.0010(6)
C22 0.0232(9) 0.0333(10) 0.0226(9) 0.0008(7) 0.0024(7) -0.0033(8)
C23 0.0345(10) 0.0452(12) 0.0197(9) -0.0020(9) 0.0029(8) -0.0080(8)
C24 0.0302(10) 0.0368(11) 0.0228(9) -0.0046(8) -0.0045(8) 0.0004(8)
C25 0.0210(8) 0.0279(10) 0.0285(9) -0.0006(7) -0.0009(7) 0.0045(8)
C26 0.0206(8) 0.0232(9) 0.0218(8) -0.0023(7) 0.0033(7) 0.0014(7)
C31 0.0168(7) 0.0158(8) 0.0209(8) -0.0010(6) 0.0050(6) -0.0005(6)
C32 0.0208(8) 0.0235(9) 0.0185(8) 0.0028(7) 0.0040(6) 0.0007(7)
C33 0.0239(9) 0.0273(9) 0.0215(9) -0.0007(7) 0.0002(7) -0.0059(7)
C34 0.0277(9) 0.0224(9) 0.0327(10) -0.0054(7) 0.0039(8) -0.0026(8)
C35 0.0305(9) 0.0236(9) 0.0264(9) -0.0035(7) 0.0045(7) 0.0042(7)
C36 0.0227(8) 0.0243(9) 0.0182(8) -0.0013(7) 0.0018(6) 0.0009(7)
O1W 0.0402(9) 0.0675(12) 0.0457(10) 0.0153(8) 0.0127(8) 0.0077(9)
Cl1 0.0279(2) 0.0370(3) 0.0400(3) -0.00231(18) 0.0112(2) -0.0033(2)

loop_
_atom_type_symbol
_atom_type_description
_atom_type_scat_dispersion_real
_atom_type_scat_dispersion_imag
_atom_type_scat_source
C C 0.0181 0.0091 'International Tables Vol C Tables 4.2.6.8 and 6.1.1.4'
H H 0.0000 0.0000 'International Tables Vol C Tables 4.2.6.8 and 6.1.1.4'
O O 0.0492 0.0322 'International Tables Vol C Tables 4.2.6.8 and 6.1.1.4'
P P 0.2955 0.4335 'International Tables Vol C Tables 4.2.6.8 and 6.1.1.4'
Cl Cl 0.3639 0.7018 'International Tables Vol C Tables 4.2.6.8 and 6.1.1.4'

loop_
_geom_angle_atom_site_label_1
_geom_angle_atom_site_label_2
_geom_angle_atom_site_label_3
_geom_angle
_geom_angle_publ_flag
C31 P1 C11 108.36(8) ?
C31 P1 C21 108.73(8) ?
C11 P1 C21 110.07(8) ?
C31 P1 C7 110.43(8) ?
C11 P1 C7 110.42(8) ?
C21 P1 C7 108.81(8) ?
C1 C7 P1 113.18(12) ?
C1 C7 H7A 108.9 ?
P1 C7 H7A 108.9 ?
C1 C7 H7B 108.9 ?
P1 C7 H7B 108.9 ?
H7A C7 H7B 107.8 ?
C2 C1 C6 119.61(16) ?
C2 C1 C7 120.01(16) ?
C6 C1 C7 120.36(16) ?
C1 C2 O2 115.94(15) y
C3 C2 O2 123.46(16) y
C2 O2 C211 117.48(14) y
C1 C2 C3 120.58(16) ?
C4 C3 C2 119.29(17) ?
C4 C3 H3 120.4 ?
C2 C3 H3 120.4 ?
C3 C4 O4 124.33(17) y
C5 C4 O4 115.07(17) y
C4 O4 C411 117.75(16) y
C3 C4 C5 120.58(16) ?
C4 C5 O5 116.06(16) y
C6 C5 O5 124.66(18) y
C5 O5 C511 117.31(16) y
C6 C5 C4 119.28(17) ?
C5 C6 C1 120.63(17) ?
C5 C6 H6 119.7 ?
C1 C6 H6 119.7 ?
O2 C211 H21A 109.5 ?
O2 C211 H21B 109.5 ?
H21A C211 H21B 109.5 ?
O2 C211 H21C 109.5 ?
H21A C211 H21C 109.5 ?
H21B C211 H21C 109.5 ?
O4 C411 H41A 109.5 ?
O4 C411 H41B 109.5 ?
H41A C411 H41B 109.5 ?
O4 C411 H41C 109.5 ?
H41A C411 H41C 109.5 ?
H41B C411 H41C 109.5 ?
O5 C511 H51A 109.5 ?
O5 C511 H51B 109.5 ?
H51A C511 H51B 109.5 ?
O5 C511 H51C 109.5 ?
H51A C511 H51C 109.5 ?
H51B C511 H51C 109.5 ?
C12 C11 C16 120.33(16) ?
C12 C11 P1 120.14(14) ?
C16 C11 P1 119.39(14) ?
C13 C12 C11 119.44(17) ?
C13 C12 H12 120.3 ?
C11 C12 H12 120.3 ?
C14 C13 C12 120.25(18) ?
C14 C13 H13 119.9 ?
C12 C13 H13 119.9 ?
C13 C14 C15 120.42(17) ?
C13 C14 H14 119.8 ?
C15 C14 H14 119.8 ?
C16 C15 C14 119.88(18) ?
C16 C15 H15 120.1 ?
C14 C15 H15 120.1 ?
C15 C16 C11 119.61(17) ?
C15 C16 H16 120.2 ?
C11 C16 H16 120.2 ?
C22 C21 C26 120.00(16) ?
C22 C21 P1 120.98(14) ?
C26 C21 P1 118.97(14) ?
C23 C22 C21 119.46(18) ?
C23 C22 H22 120.3 ?
C21 C22 H22 120.3 ?
C24 C23 C22 120.40(19) ?
C24 C23 H23 119.8 ?
C22 C23 H23 119.8 ?
C23 C24 C25 120.33(18) ?
C23 C24 H24 119.8 ?
C25 C24 H24 119.8 ?
C24 C25 C26 120.07(18) ?
C24 C25 H25 120.0 ?
C26 C25 H25 120.0 ?
C25 C26 C21 119.72(17) ?
C25 C26 H26 120.1 ?
C21 C26 H26 120.1 ?
C36 C31 C32 119.87(16) ?
C36 C31 P1 120.17(13) ?
C32 C31 P1 119.84(13) ?
C33 C32 C31 119.57(16) ?
C33 C32 H32 120.2 ?
C31 C32 H32 120.2 ?
C32 C33 C34 120.66(17) ?
C32 C33 H33 119.7 ?
C34 C33 H33 119.7 ?
C35 C34 C33 119.57(17) ?
C35 C34 H34 120.2 ?
C33 C34 H34 120.2 ?
C36 C35 C34 120.29(17) ?
C36 C35 H35 119.9 ?
C34 C35 H35 119.9 ?
C35 C36 C31 120.03(16) ?
C35 C36 H36 120.0 ?
C31 C36 H36 120.0 ?
H111 O1W H112 101.3 ?

loop_
_geom_bond_atom_site_label_1
_geom_bond_atom_site_label_2
_geom_bond_distance
P1 C31 1.7954(17)
P1 C11 1.7981(17)
P1 C21 1.7998(17)
P1 C7 1.8159(17)
C7 C1 1.509(2)
C7 H7A 0.9900
C7 H7B 0.9900
C1 C2 1.385(3)
C1 C6 1.396(3)
C2 O2 1.372(2)
C2 C3 1.402(2)
C3 C4 1.385(3)
C3 H3 0.9500
C4 O4 1.370(2)
C4 C5 1.407(3)
C5 O5 1.368(2)
C5 C6 1.385(3)
C6 H6 0.9500
O2 C211 1.424(2)
C211 H21A 0.9800
C211 H21B 0.9800
C211 H21C 0.9800
O4 C411 1.427(3)
C411 H41A 0.9800
C411 H41B 0.9800
C411 H41C 0.9800
O5 C511 1.417(3)
C511 H51A 0.9800
C511 H51B 0.9800
C511 H51C 0.9800
C11 C12 1.396(3)
C11 C16 1.397(3)
C12 C13 1.390(3)
C12 H12 0.9500
C13 C14 1.384(3)
C13 H13 0.9500
C14 C15 1.391(3)
C14 H14 0.9500
C15 C16 1.390(3)
C15 H15 0.9500
C16 H16 0.9500
C21 C22 1.395(3)
C21 C26 1.398(2)
C22 C23 1.390(3)
C22 H22 0.9500
C23 C24 1.381(3)
C23 H23 0.9500
C24 C25 1.385(3)
C24 H24 0.9500
C25 C26 1.387(3)
C25 H25 0.9500
C26 H26 0.9500
C31 C36 1.390(2)
C31 C32 1.401(2)
C32 C33 1.383(3)
C32 H32 0.9500
C33 C34 1.391(3)
C33 H33 0.9500
C34 C35 1.389(3)
C34 H34 0.9500
C35 C36 1.388(3)
C35 H35 0.9500
C36 H36 0.9500
O1W H111 0.8817
O1W H112 0.9726

loop_
_geom_hbond_atom_site_label_D
_geom_hbond_atom_site_label_H
_geom_hbond_atom_site_label_A
_geom_hbond_site_symmetry_A
_geom_hbond_distance_DH
_geom_hbond_distance_HA
_geom_hbond_distance_DA
_geom_hbond_angle_DHA
_geom_hbond_publ_flag
O1W H111 Cl1 . 0.88 2.49 3.306(2) 155 y
O1W H112 Cl1 4_566 0.97 2.30 3.2592(19) 167 y
C13 H13 O1W 3_666 0.95 2.57 3.452(3) 154 y
C26 H26 O1W . 0.95 2.50 3.251(3) 136 y
C12 H12 Cl1 3_666 0.95 2.69 3.6033(18) 161 y

loop_
_geom_torsion_atom_site_label_1
_geom_torsion_atom_site_label_2
_geom_torsion_atom_site_label_3
_geom_torsion_atom_site_label_4
_geom_torsion
_geom_torsion_publ_flag
C1 C7 P1 C11 71.96(14) y
C1 C7 P1 C21 -167.13(12) y
C1 C7 P1 C31 -47.87(15) y
P1 C7 C1 C2 88.41(17) y
C3 C2 O2 C211 10.9(3) y
P1 C7 C1 C6 -93.06(18) ?
C6 C1 C2 O2 -179.09(15) ?
C7 C1 C2 O2 -0.6(2) ?
C6 C1 C2 C3 -0.3(3) ?
C7 C1 C2 C3 178.20(16) ?
O2 C2 C3 C4 179.48(16) ?
C1 C2 C3 C4 0.8(3) ?
C2 C3 C4 O4 -178.01(18) ?
C2 C3 C4 C5 0.1(3) ?
O4 C4 C5 O5 -2.1(3) ?
C3 C4 C5 O5 179.59(17) ?
O4 C4 C5 C6 176.78(17) ?
C3 C4 C5 C6 -1.5(3) ?
O5 C5 C6 C1 -179.20(17) ?
C4 C5 C6 C1 2.0(3) ?
C2 C1 C6 C5 -1.1(3) ?
C7 C1 C6 C5 -179.63(16) ?
C1 C2 O2 C211 -170.40(17) y
C7 P1 C11 C12 24.95(16) y
C7 P1 C21 C22 14.84(18) y
C7 P1 C31 C32 69.27(15) y
C3 C4 O4 C411 -5.6(3) y
C5 C4 O4 C411 176.20(17) ?
C6 C5 O5 C511 3.3(3) ?
C4 C5 O5 C511 -177.91(18) y
C31 P1 C11 C12 146.02(14) ?
C21 P1 C11 C12 -95.20(15) ?
C31 P1 C11 C16 -38.31(16) ?
C21 P1 C11 C16 80.46(15) ?
C7 P1 C11 C16 -159.38(13) ?
C16 C11 C12 C13 2.4(3) ?
P1 C11 C12 C13 178.04(13) ?
C11 C12 C13 C14 -2.4(3) ?
C12 C13 C14 C15 0.2(3) ?
C13 C14 C15 C16 2.0(3) ?
C14 C15 C16 C11 -2.0(3) ?
C12 C11 C16 C15 -0.2(3) ?
P1 C11 C16 C15 -175.86(13) ?
C31 P1 C21 C22 -105.49(16) ?
C11 P1 C21 C22 135.96(15) ?
C31 P1 C21 C26 72.04(15) ?
C11 P1 C21 C26 -46.51(16) ?
C7 P1 C21 C26 -167.64(14) ?
C26 C21 C22 C23 -0.6(3) ?
P1 C21 C22 C23 176.88(16) ?
C21 C22 C23 C24 0.1(3) ?
C22 C23 C24 C25 0.6(3) ?
C23 C24 C25 C26 -0.9(3) ?
C24 C25 C26 C21 0.4(3) ?
C22 C21 C26 C25 0.3(3) ?
P1 C21 C26 C25 -177.22(14) ?
C11 P1 C31 C36 132.16(14) ?
C21 P1 C31 C36 12.54(16) ?
C7 P1 C31 C36 -106.77(15) ?
C11 P1 C31 C32 -51.79(15) ?
C21 P1 C31 C32 -171.41(14) ?
C36 C31 C32 C33 0.8(3) ?
P1 C31 C32 C33 -175.30(14) ?
C31 C32 C33 C34 0.0(3) ?
C32 C33 C34 C35 -0.7(3) ?
C33 C34 C35 C36 0.6(3) ?
C34 C35 C36 C31 0.1(3) ?
C32 C31 C36 C35 -0.8(3) ?
P1 C31 C36 C35 175.22(14) ?

_cod_database_fobs_code 2019952
